data_7007648
loop_
_publ_author_name
'Konu, Jari'
'Chivers, Tristram'

_publ_section_title
;
 Synthesis, spectroscopic and structural characterization of tertiary
 phosphine tellurium dihalides Et3PTeX2(X = Cl, Br, I).
;
_journal_issue 32
_journal_name_full 'Dalton transactions (Cambridge, England : 2003)'
_journal_page_first 3941
_journal_page_last 3946
_journal_paper_doi 10.1039/b608133a
_journal_year 2006
_chemical_formula_moiety 'C12 H31 O2 P2, 0.5(I6 Te2)'
_chemical_formula_sum 'C12 H31 I3 O2 P2 Te'
_chemical_formula_weight 777.61
_chemical_name_systematic
;
?
;
_space_group_IT_number 15
_symmetry_cell_setting monoclinic
_symmetry_space_group_name_Hall '-C 2yc'
_symmetry_space_group_name_H-M 'C 1 2/c 1'
_atom_sites_solution_hydrogens geom
_atom_sites_solution_primary direct
_atom_sites_solution_secondary difmap
_audit_creation_method SHELXL-97
_cell_angle_alpha 90.00
_cell_angle_beta 116.89(3)
_cell_angle_gamma 90.00
_cell_formula_units_Z 8
_cell_length_a 25.840(5)
_cell_length_b 13.095(3)
_cell_length_c 15.944(3)
_cell_measurement_reflns_used 8142
_cell_measurement_temperature 173(2)
_cell_measurement_theta_max 25.03
_cell_measurement_theta_min 2.84
_cell_volume 4812(2)
_computing_cell_refinement 'HKL Scalepack (Otwinowski & Minor 1997)'
_computing_data_collection 'Collect (Nonius BV, 1997-2000)'
_computing_data_reduction DENZO-SMN
_computing_molecular_graphics 'DIAMOND (Brandenburg & Berndt, 1999)'
_computing_publication_material 'WinGX v1.70-01 (L. J. Farrugia)'
_computing_structure_refinement 'SHELXL-97 (Sheldrick, 1997)'
_computing_structure_solution 'SHELXS-97 (Sheldrick, 1997)'
_diffrn_ambient_temperature 173(2)
_diffrn_measured_fraction_theta_full 0.994
_diffrn_measured_fraction_theta_max 0.994
_diffrn_measurement_device_type 'KappaCCD (Nonius, FR540C)'
_diffrn_measurement_method 'phi\omega scans'
_diffrn_radiation_monochromator 'horizonally mounted graphite crystal'
_diffrn_radiation_source 'Enraf Nonius FR590D, fine-focus sealed tube'
_diffrn_radiation_type MoK\a
_diffrn_radiation_wavelength 0.71073
_diffrn_reflns_av_R_equivalents 0.0241
_diffrn_reflns_av_sigmaI/netI 0.0312
_diffrn_reflns_limit_h_max 30
_diffrn_reflns_limit_h_min -30
_diffrn_reflns_limit_k_max 15
_diffrn_reflns_limit_k_min -15
_diffrn_reflns_limit_l_max 18
_diffrn_reflns_limit_l_min -18
_diffrn_reflns_number 8142
_diffrn_reflns_theta_full 25.03
_diffrn_reflns_theta_max 25.03
_diffrn_reflns_theta_min 2.84
_diffrn_standards_number 0
_exptl_absorpt_coefficient_mu 5.219
_exptl_absorpt_correction_T_max 0.4217
_exptl_absorpt_correction_T_min 0.2859
_exptl_absorpt_correction_type integration
_exptl_absorpt_process_details 'SADABS (SHELXTL-NT v5.1, Bruker)'
_exptl_crystal_colour red
_exptl_crystal_density_diffrn 2.147
_exptl_crystal_density_method 'not measured'
_exptl_crystal_description block
_exptl_crystal_F_000 2880
_exptl_crystal_size_max 0.32
_exptl_crystal_size_mid 0.20
_exptl_crystal_size_min 0.20
_refine_diff_density_max 0.538
_refine_diff_density_min -0.807
_refine_diff_density_rms 0.113
_refine_ls_extinction_method none
_refine_ls_goodness_of_fit_ref 1.034
_refine_ls_hydrogen_treatment constr
_refine_ls_matrix_type full
_refine_ls_number_parameters 187
_refine_ls_number_reflns 4229
_refine_ls_number_restraints 2
_refine_ls_restrained_S_all 1.034
_refine_ls_R_factor_all 0.0336
_refine_ls_R_factor_gt 0.0271
_refine_ls_shift/su_max 0.002
_refine_ls_shift/su_mean 0.000
_refine_ls_structure_factor_coef Fsqd
_refine_ls_weighting_details 'calc w=1/[\s^2^(Fo^2^)+(0.0301P)^2^+18.0756P] where P=(Fo^2^+2Fc^2^)/3'
_refine_ls_weighting_scheme calc
_refine_ls_wR_factor_gt 0.0647
_refine_ls_wR_factor_ref 0.0679
_reflns_number_gt 3683
_reflns_number_total 4229
_reflns_threshold_expression >2sigma(I)
_cod_data_source_file b608133a.txt
_cod_data_source_block 2a
_cod_original_sg_symbol_H-M 'C 2/c'
_cod_database_code 7007648

loop_
_symmetry_equiv_pos_as_xyz
'x, y, z'
'-x, y, -z+1/2'
'x+1/2, y+1/2, z'
'-x+1/2, y+1/2, -z+1/2'
'-x, -y, -z'
'x, -y, z-1/2'
'-x+1/2, -y+1/2, -z'
'x+1/2, -y+1/2, z-1/2'

loop_
_atom_site_label
_atom_site_type_symbol
_atom_site_fract_x
_atom_site_fract_y
_atom_site_fract_z
_atom_site_U_iso_or_equiv
_atom_site_adp_type
_atom_site_occupancy
_atom_site_symmetry_multiplicity
_atom_site_calc_flag
_atom_site_refinement_flags
_atom_site_disorder_assembly
_atom_site_disorder_group
I1 I 0.673594(13) 0.16032(2) 0.41228(2) 0.04170(10) Uani 1 1 d . . .
I2 I 0.576535(13) 0.42850(3) 0.33499(2) 0.04033(10) Uani 1 1 d . . .
I3 I 0.716492(14) 0.60770(3) 0.49271(2) 0.04007(10) Uani 1 1 d . . .
Te1 Te 0.695995(12) 0.39584(2) 0.452529(18) 0.02837(9) Uani 1 1 d . . .
P1 P 0.61683(5) 0.23562(9) 0.68149(8) 0.0302(3) Uani 1 1 d . . .
P2 P 0.43920(5) 0.18692(9) 0.41895(8) 0.0288(2) Uani 1 1 d . . .
O1 O 0.57948(14) 0.1548(3) 0.6104(2) 0.0372(8) Uani 1 1 d D . .
H1 H 0.550(3) 0.172(9) 0.594(8) 0.045 Uiso 0.50 1 d PD . .
O2 O 0.47512(14) 0.1687(3) 0.5246(2) 0.0374(8) Uani 1 1 d D . .
H2 H 0.508(3) 0.163(9) 0.541(7) 0.045 Uiso 0.50 1 d PD . .
C1 C 0.5847(2) 0.2738(4) 0.7551(3) 0.0473(13) Uani 1 1 d . . .
H1A H 0.6074 0.3310 0.7956 0.057 Uiso 1 1 calc R . .
H1B H 0.5449 0.2993 0.7150 0.057 Uiso 1 1 calc R . .
C2 C 0.5815(3) 0.1886(6) 0.8171(4) 0.075(2) Uani 1 1 d . . .
H2A H 0.5635 0.2144 0.8555 0.112 Uiso 1 1 calc R . .
H2B H 0.6208 0.1641 0.8583 0.112 Uiso 1 1 calc R . .
H2C H 0.5582 0.1323 0.7776 0.112 Uiso 1 1 calc R . .
C3 C 0.6866(2) 0.1842(4) 0.7541(3) 0.0426(12) Uani 1 1 d . . .
H3A H 0.7076 0.2314 0.8072 0.051 Uiso 1 1 calc R . .
H3B H 0.6819 0.1185 0.7805 0.051 Uiso 1 1 calc R . .
C4 C 0.7234(3) 0.1663(5) 0.7029(4) 0.0614(16) Uani 1 1 d . . .
H4A H 0.7611 0.1381 0.7469 0.092 Uiso 1 1 calc R . .
H4B H 0.7292 0.2313 0.6778 0.092 Uiso 1 1 calc R . .
H4C H 0.7034 0.1182 0.6511 0.092 Uiso 1 1 calc R . .
C5 C 0.6253(2) 0.3446(4) 0.6226(3) 0.0431(12) Uani 1 1 d . . .
H5A H 0.6387 0.3214 0.5766 0.052 Uiso 1 1 calc R . .
H5B H 0.5868 0.3766 0.5867 0.052 Uiso 1 1 calc R . .
C6 C 0.6676(3) 0.4266(4) 0.6855(4) 0.0530(14) Uani 1 1 d . . .
H6A H 0.6691 0.4831 0.6463 0.079 Uiso 1 1 calc R . .
H6B H 0.7064 0.3969 0.7201 0.079 Uiso 1 1 calc R . .
H6C H 0.6543 0.4522 0.7302 0.079 Uiso 1 1 calc R . .
C7 C 0.3807(2) 0.0985(4) 0.3709(4) 0.0409(12) Uani 1 1 d . . .
H7A H 0.3573 0.1132 0.3032 0.049 Uiso 1 1 calc R . .
H7B H 0.3967 0.0287 0.3766 0.049 Uiso 1 1 calc R . .
C8 C 0.3412(3) 0.1012(5) 0.4186(5) 0.0611(16) Uani 1 1 d . . .
H8A H 0.3100 0.0510 0.3890 0.092 Uiso 1 1 calc R . .
H8B H 0.3244 0.1696 0.4120 0.092 Uiso 1 1 calc R . .
H8C H 0.3638 0.0849 0.4855 0.092 Uiso 1 1 calc R . .
C9 C 0.4090(2) 0.3138(4) 0.3979(4) 0.0446(12) Uani 1 1 d . . .
H9A H 0.3914 0.3283 0.3296 0.054 Uiso 1 1 calc R . .
H9B H 0.3780 0.3173 0.4179 0.054 Uiso 1 1 calc R . .
C10 C 0.4543(3) 0.3945(4) 0.4501(5) 0.0627(18) Uani 1 1 d . . .
H10A H 0.4361 0.4620 0.4366 0.094 Uiso 1 1 calc R . .
H10B H 0.4848 0.3922 0.4296 0.094 Uiso 1 1 calc R . .
H10C H 0.4714 0.3812 0.5179 0.094 Uiso 1 1 calc R . .
C11 C 0.4823(2) 0.1723(4) 0.3573(3) 0.0373(11) Uani 1 1 d . . .
H11A H 0.4570 0.1807 0.2891 0.045 Uiso 1 1 calc R . .
H11B H 0.5119 0.2270 0.3775 0.045 Uiso 1 1 calc R . .
C12 C 0.5124(2) 0.0700(4) 0.3741(3) 0.0379(11) Uani 1 1 d . . .
H12A H 0.5351 0.0665 0.3389 0.057 Uiso 1 1 calc R . .
H12B H 0.4833 0.0154 0.3530 0.057 Uiso 1 1 calc R . .
H12C H 0.5382 0.0617 0.4414 0.057 Uiso 1 1 calc R . .

loop_
_atom_site_aniso_label
_atom_site_aniso_U_11
_atom_site_aniso_U_22
_atom_site_aniso_U_33
_atom_site_aniso_U_23
_atom_site_aniso_U_13
_atom_site_aniso_U_12
I1 0.02840(17) 0.0418(2) 0.03942(18) 0.00130(14) 0.00175(14) -0.00461(14)
I2 0.02253(16) 0.0479(2) 0.04098(18) 0.00287(15) 0.00592(14) -0.00294(13)
I3 0.03639(19) 0.03960(19) 0.03719(19) -0.00615(14) 0.01045(15) -0.00485(14)
Te1 0.02279(16) 0.03830(18) 0.02258(15) 0.00083(12) 0.00900(13) -0.00269(12)
P1 0.0320(6) 0.0337(6) 0.0236(5) -0.0001(5) 0.0113(5) -0.0024(5)
P2 0.0290(6) 0.0266(6) 0.0309(6) 0.0004(5) 0.0136(5) 0.0014(5)
O1 0.0352(18) 0.0365(19) 0.0339(18) -0.0055(15) 0.0103(17) -0.0006(16)
O2 0.0333(18) 0.046(2) 0.0344(18) 0.0002(15) 0.0165(16) 0.0029(16)
C1 0.042(3) 0.066(4) 0.036(3) -0.012(3) 0.019(2) -0.007(3)
C2 0.074(4) 0.111(6) 0.057(4) 0.002(4) 0.046(4) -0.018(4)
C3 0.032(3) 0.048(3) 0.038(3) 0.004(2) 0.008(2) 0.002(2)
C4 0.051(4) 0.067(4) 0.068(4) -0.001(3) 0.029(3) 0.014(3)
C5 0.045(3) 0.043(3) 0.036(3) 0.010(2) 0.014(2) -0.003(2)
C6 0.060(4) 0.041(3) 0.061(4) -0.001(3) 0.030(3) -0.013(3)
C7 0.039(3) 0.041(3) 0.042(3) -0.007(2) 0.018(2) -0.003(2)
C8 0.052(4) 0.057(4) 0.083(4) -0.014(3) 0.038(4) -0.016(3)
C9 0.047(3) 0.029(3) 0.056(3) 0.001(2) 0.022(3) 0.006(2)
C10 0.053(4) 0.027(3) 0.100(5) -0.011(3) 0.028(4) -0.004(2)
C11 0.039(3) 0.042(3) 0.034(2) 0.000(2) 0.019(2) -0.001(2)
C12 0.043(3) 0.040(3) 0.036(3) 0.000(2) 0.024(2) 0.003(2)

loop_
_atom_type_symbol
_atom_type_description
_atom_type_scat_dispersion_real
_atom_type_scat_dispersion_imag
_atom_type_scat_source
C C 0.0033 0.0016 'International Tables Vol C Tables 4.2.6.8 and 6.1.1.4'
H H 0.0000 0.0000 'International Tables Vol C Tables 4.2.6.8 and 6.1.1.4'
O O 0.0106 0.0060 'International Tables Vol C Tables 4.2.6.8 and 6.1.1.4'
P P 0.1023 0.0942 'International Tables Vol C Tables 4.2.6.8 and 6.1.1.4'
Te Te -0.5308 1.6751 'International Tables Vol C Tables 4.2.6.8 and 6.1.1.4'
I I -0.4742 1.8119 'International Tables Vol C Tables 4.2.6.8 and 6.1.1.4'

loop_
_geom_angle_atom_site_label_1
_geom_angle_atom_site_label_2
_geom_angle_atom_site_label_3
_geom_angle
_geom_angle_site_symmetry_1
_geom_angle_site_symmetry_3
_geom_angle_publ_flag
Te1 I1 Te1 92.745(16) . 7_656 ?
I2 Te1 I3 92.181(16) . . ?
I2 Te1 I1 88.172(15) . . ?
I3 Te1 I1 178.81(3) . . ?
I2 Te1 I1 174.841(14) . 7_656 ?
I3 Te1 I1 92.343(17) . 7_656 ?
I1 Te1 I1 87.255(16) . 7_656 ?
O1 P1 C5 110.5(2) . . ?
O1 P1 C3 109.5(2) . . ?
C5 P1 C3 108.5(3) . . ?
O1 P1 C1 110.8(2) . . ?
C5 P1 C1 109.1(3) . . ?
C3 P1 C1 108.3(2) . . ?
C5 P1 H1 105(3) . . ?
C3 P1 H1 130(3) . . ?
C1 P1 H1 94(3) . . ?
O2 P2 C7 110.3(2) . . ?
O2 P2 C11 111.6(2) . . ?
C7 P2 C11 108.1(2) . . ?
O2 P2 C9 110.2(2) . . ?
C7 P2 C9 108.0(2) . . ?
C11 P2 C9 108.6(2) . . ?
P1 O1 H1 105(10) . . ?
P2 O2 H2 114(8) . . ?
C2 C1 P1 113.5(4) . . ?
C2 C1 H1A 108.9 . . ?
P1 C1 H1A 108.9 . . ?
C2 C1 H1B 108.9 . . ?
P1 C1 H1B 108.9 . . ?
H1A C1 H1B 107.7 . . ?
C1 C2 H2A 109.5 . . ?
C1 C2 H2B 109.5 . . ?
H2A C2 H2B 109.5 . . ?
C1 C2 H2C 109.5 . . ?
H2A C2 H2C 109.5 . . ?
H2B C2 H2C 109.5 . . ?
C4 C3 P1 113.8(4) . . ?
C4 C3 H3A 108.8 . . ?
P1 C3 H3A 108.8 . . ?
C4 C3 H3B 108.8 . . ?
P1 C3 H3B 108.8 . . ?
H3A C3 H3B 107.7 . . ?
C3 C4 H4A 109.5 . . ?
C3 C4 H4B 109.5 . . ?
H4A C4 H4B 109.5 . . ?
C3 C4 H4C 109.5 . . ?
H4A C4 H4C 109.5 . . ?
H4B C4 H4C 109.5 . . ?
C6 C5 P1 116.0(4) . . ?
C6 C5 H5A 108.3 . . ?
P1 C5 H5A 108.3 . . ?
C6 C5 H5B 108.3 . . ?
P1 C5 H5B 108.3 . . ?
H5A C5 H5B 107.4 . . ?
C5 C6 H6A 109.5 . . ?
C5 C6 H6B 109.5 . . ?
H6A C6 H6B 109.5 . . ?
C5 C6 H6C 109.5 . . ?
H6A C6 H6C 109.5 . . ?
H6B C6 H6C 109.5 . . ?
C8 C7 P2 113.6(4) . . ?
C8 C7 H7A 108.8 . . ?
P2 C7 H7A 108.8 . . ?
C8 C7 H7B 108.8 . . ?
P2 C7 H7B 108.8 . . ?
H7A C7 H7B 107.7 . . ?
C7 C8 H8A 109.5 . . ?
C7 C8 H8B 109.5 . . ?
H8A C8 H8B 109.5 . . ?
C7 C8 H8C 109.5 . . ?
H8A C8 H8C 109.5 . . ?
H8B C8 H8C 109.5 . . ?
C10 C9 P2 112.3(4) . . ?
C10 C9 H9A 109.1 . . ?
P2 C9 H9A 109.1 . . ?
C10 C9 H9B 109.1 . . ?
P2 C9 H9B 109.1 . . ?
H9A C9 H9B 107.9 . . ?
C9 C10 H10A 109.5 . . ?
C9 C10 H10B 109.5 . . ?
H10A C10 H10B 109.5 . . ?
C9 C10 H10C 109.5 . . ?
H10A C10 H10C 109.5 . . ?
H10B C10 H10C 109.5 . . ?
C12 C11 P2 113.2(3) . . ?
C12 C11 H11A 108.9 . . ?
P2 C11 H11A 108.9 . . ?
C12 C11 H11B 108.9 . . ?
P2 C11 H11B 108.9 . . ?
H11A C11 H11B 107.7 . . ?
C11 C12 H12A 109.5 . . ?
C11 C12 H12B 109.5 . . ?
H12A C12 H12B 109.5 . . ?
C11 C12 H12C 109.5 . . ?
H12A C12 H12C 109.5 . . ?
H12B C12 H12C 109.5 . . ?

loop_
_geom_bond_atom_site_label_1
_geom_bond_atom_site_label_2
_geom_bond_distance
_geom_bond_site_symmetry_2
_geom_bond_publ_flag
I1 Te1 3.1501(7) . ?
I1 Te1 3.1581(13) 7_656 ?
I2 Te1 2.8269(11) . ?
I3 Te1 2.8427(7) . ?
Te1 I1 3.1581(13) 7_656 ?
P1 O1 1.532(4) . ?
P1 C5 1.775(5) . ?
P1 C3 1.777(5) . ?
P1 C1 1.790(5) . ?
P1 H1 1.86(10) . ?
P2 O2 1.530(3) . ?
P2 C7 1.779(5) . ?
P2 C11 1.797(4) . ?
P2 C9 1.801(5) . ?
O1 H1 0.72(5) . ?
O2 H2 0.76(5) . ?
C1 C2 1.517(8) . ?
C1 H1A 0.9900 . ?
C1 H1B 0.9900 . ?
C2 H2A 0.9800 . ?
C2 H2B 0.9800 . ?
C2 H2C 0.9800 . ?
C3 C4 1.523(7) . ?
C3 H3A 0.9900 . ?
C3 H3B 0.9900 . ?
C4 H4A 0.9800 . ?
C4 H4B 0.9800 . ?
C4 H4C 0.9800 . ?
C5 C6 1.537(7) . ?
C5 H5A 0.9900 . ?
C5 H5B 0.9900 . ?
C6 H6A 0.9800 . ?
C6 H6B 0.9800 . ?
C6 H6C 0.9800 . ?
C7 C8 1.524(7) . ?
C7 H7A 0.9900 . ?
C7 H7B 0.9900 . ?
C8 H8A 0.9800 . ?
C8 H8B 0.9800 . ?
C8 H8C 0.9800 . ?
C9 C10 1.516(7) . ?
C9 H9A 0.9900 . ?
C9 H9B 0.9900 . ?
C10 H10A 0.9800 . ?
C10 H10B 0.9800 . ?
C10 H10C 0.9800 . ?
C11 C12 1.511(7) . ?
C11 H11A 0.9900 . ?
C11 H11B 0.9900 . ?
C12 H12A 0.9800 . ?
C12 H12B 0.9800 . ?
C12 H12C 0.9800 . ?

loop_
_geom_torsion_atom_site_label_1
_geom_torsion_atom_site_label_2
_geom_torsion_atom_site_label_3
_geom_torsion_atom_site_label_4
_geom_torsion
_geom_torsion_site_symmetry_1
_geom_torsion_site_symmetry_2
_geom_torsion_site_symmetry_3
_geom_torsion_site_symmetry_4
_geom_torsion_publ_flag
Te1 I1 Te1 I2 -177.61(3) 7_656 . . . ?
Te1 I1 Te1 I1 0.0 7_656 . . 7_656 ?
O1 P1 C1 C2 64.5(5) . . . . ?
C5 P1 C1 C2 -173.6(4) . . . . ?
C3 P1 C1 C2 -55.6(5) . . . . ?
O1 P1 C3 C4 69.6(5) . . . . ?
C5 P1 C3 C4 -51.2(5) . . . . ?
C1 P1 C3 C4 -169.5(4) . . . . ?
O1 P1 C5 C6 -173.2(4) . . . . ?
C3 P1 C5 C6 -53.1(5) . . . . ?
C1 P1 C5 C6 64.7(5) . . . . ?
O2 P2 C7 C8 56.6(5) . . . . ?
C11 P2 C7 C8 178.8(4) . . . . ?
C9 P2 C7 C8 -63.9(5) . . . . ?
O2 P2 C9 C10 49.8(5) . . . . ?
C7 P2 C9 C10 170.3(4) . . . . ?
C11 P2 C9 C10 -72.6(5) . . . . ?
O2 P2 C11 C12 55.4(4) . . . . ?
C7 P2 C11 C12 -66.0(4) . . . . ?
C9 P2 C11 C12 177.0(4) . . . . ?
